data_1549869
loop_
_publ_author_name
'Eitel, Michael'
'Schollmeyer, Dieter'
'Gross, Harald'
'Koch, Pierre'

_publ_section_title
;
 (2<i>S</i>,3<i>S</i>)-2-Azaniumyl-4-[(1<i>S</i>,4a<i>S</i>,4b<i>S</i>,6<i>S</i>,7<i>S</i>,8a<i>S</i>,10a<i>S</i>)-6,7-dihydroxy-2,4b,8,8,10a-pentamethyl-1,4,4a,4b,5,6,7,8,8a,9,10,10a-dodecahydrophenanthren-1-yl]-3-methoxybutanoate--methanol--water
 (1/1/1)
;
_journal_coeditor_code HB4254
_journal_issue 8
_journal_name_full IUCrData
_journal_page_first x181194
_journal_paper_doi 10.1107/S241431461801194X
_journal_volume 3
_journal_year 2018
_chemical_formula_iupac 'C24 H41 N O5, C H4 O, H2 O'
_chemical_formula_moiety 'C24 H41 N O5, C H4 O, H2 O'
_chemical_formula_sum 'C25 H47 N O7'
_chemical_formula_weight 473.63
_chemical_name_systematic
'(2<i>S</i>,3<i>S</i>)-2-Azaniumyl-4-[(1<i>S</i>,4a<i>S</i>,4b<i>S</i>,6<i>S</i>,7<i>S</i>,8a<i>S</i>,10a<i>S</i>)-6,7-dihydroxy-2,4b,8,8,10a-pentamethyl-1,4,4a,4b,5,6,7,8,8a,9,10,10a-dodecahydrophenanthren-1-yl]-3-methoxybutanoate--methanol--water (1/1/1)'
_space_group_crystal_system orthorhombic
_space_group_IT_number 19
_space_group_name_Hall 'P 2ac 2ab'
_space_group_name_H-M_alt 'P 21 21 21'
_symmetry_space_group_name_Hall 'P 2ac 2ab'
_symmetry_space_group_name_H-M 'P 21 21 21'
_atom_sites_solution_hydrogens difmap
_atom_sites_solution_primary direct
_audit_creation_method SHELXL-2014/7
_cell_angle_alpha 90
_cell_angle_beta 90
_cell_angle_gamma 90
_cell_formula_units_Z 4
_cell_length_a 7.9093(2)
_cell_length_b 13.3712(4)
_cell_length_c 25.3669(7)
_cell_measurement_reflns_used 15328
_cell_measurement_temperature 193(2)
_cell_measurement_theta_max 28.42
_cell_measurement_theta_min 1.72
_cell_volume 2682.72(13)
_computing_cell_refinement
;
X-AREA (Stoe & Cie, 2011)
;
_computing_data_collection
;
X-AREA (Stoe & Cie, 2011)
;
_computing_data_reduction
;
X-RED (Stoe & Cie, 2011)
;
_computing_structure_refinement
;
SHELXL2014 (Sheldrick, 2015)
;
_computing_structure_solution
;
SIR2004 (Burla <i>et al.</i>,  2005)
;
_diffrn_ambient_temperature 193(2)
_diffrn_detector_area_resol_mean 6.67
_diffrn_measured_fraction_theta_full 0.999
_diffrn_measured_fraction_theta_max 0.996
_diffrn_measurement_device '2-circle goniometer'
_diffrn_measurement_device_type 'Stoe IPDS 2T'
_diffrn_measurement_method 'rotation method'
_diffrn_radiation_type MoK\a
_diffrn_radiation_wavelength 0.71073
_diffrn_reflns_av_R_equivalents 0.0311
_diffrn_reflns_limit_h_max 9
_diffrn_reflns_limit_h_min -10
_diffrn_reflns_limit_k_max 17
_diffrn_reflns_limit_k_min -17
_diffrn_reflns_limit_l_max 27
_diffrn_reflns_limit_l_min -33
_diffrn_reflns_number 17021
_diffrn_reflns_theta_full 25.242
_diffrn_reflns_theta_max 28.311
_diffrn_reflns_theta_min 1.722
_exptl_absorpt_coefficient_mu 0.084
_exptl_absorpt_correction_type none
_exptl_crystal_colour colourless
_exptl_crystal_density_diffrn 1.173
_exptl_crystal_description coloumn
_exptl_crystal_F_000 1040
_exptl_crystal_size_max 0.450
_exptl_crystal_size_mid 0.090
_exptl_crystal_size_min 0.080
_refine_diff_density_max 0.243
_refine_diff_density_min -0.185
_refine_ls_abs_structure_details
;
Flack <i>x</i> determined using 1941 quotients
[(<i>I</i>^+^)-(<i>I</i>^-^)]/[(<i>I</i>^+^)+(<i>I</i>^-^)]
(Parsons et al., 2013)
;
_refine_ls_abs_structure_Flack -0.6(7)
_refine_ls_extinction_method none
_refine_ls_goodness_of_fit_ref 1.070
_refine_ls_hydrogen_treatment refxyz
_refine_ls_matrix_type full
_refine_ls_number_parameters 465
_refine_ls_number_reflns 6656
_refine_ls_number_restraints 0
_refine_ls_restrained_S_all 1.070
_refine_ls_R_factor_all 0.0690
_refine_ls_R_factor_gt 0.0487
_refine_ls_shift/su_max 0.003
_refine_ls_shift/su_mean 0.000
_refine_ls_structure_factor_coef Fsqd
_refine_ls_weighting_details 'w=1/[\s^2^(Fo^2^)+(0.0216P)^2^+1.5011P] where P=(Fo^2^+2Fc^2^)/3'
_refine_ls_weighting_scheme calc
_refine_ls_wR_factor_gt 0.0887
_refine_ls_wR_factor_ref 0.0984
_reflns_number_gt 5482
_reflns_number_total 6656
_reflns_threshold_expression 'I > 2\s(I)'
_cod_data_source_file hb4254sup1.cif
_cod_data_source_block I
_cod_database_code 1549869
_shelx_space_group_comment
;
The symmetry employed for this shelxl refinement is uniquely defined
by the following loop, which should always be used as a source of
symmetry information in preference to the above space-group names.
They are only intended as comments.
;
_shelx_estimated_absorpt_t_min 0.963
_shelx_estimated_absorpt_t_max 0.993

loop_
_space_group_symop_operation_xyz
'x, y, z'
'-x+1/2, -y, z+1/2'
'x+1/2, -y+1/2, -z'
'-x, y+1/2, -z+1/2'

loop_
_atom_site_type_symbol
_atom_site_label
_atom_site_fract_x
_atom_site_fract_y
_atom_site_fract_z
_atom_site_U_iso_or_equiv
_atom_site_adp_type
_atom_site_calc_flag
_atom_site_occupancy
O O1L -0.0039(3) 0.65612(17) 0.06774(9) 0.0321(5) Uani d 1
H H1L 0.098(5) 0.664(3) 0.0782(15) 0.040(10) Uiso d 1
C C2L -0.0906(5) 0.5995(3) 0.10662(15) 0.0377(8) Uani d 1
H H2L -0.209(6) 0.625(3) 0.1094(16) 0.062(8) Uiso d 1
H H3L -0.031(6) 0.603(3) 0.1424(17) 0.062(8) Uiso d 1
H H4L -0.099(5) 0.526(3) 0.0962(17) 0.062(8) Uiso d 1
O O1W 0.8169(3) 0.57637(18) -0.02510(10) 0.0316(5) Uani d 1
H H1W 0.856(5) 0.586(3) -0.0569(16) 0.046(8) Uiso d 1
H H2W 0.879(5) 0.606(3) -0.0042(16) 0.046(8) Uiso d 1
C C1 0.2183(4) 0.3791(3) 0.29186(11) 0.0295(7) Uani d 1
C C2 0.3519(4) 0.3486(2) 0.33292(11) 0.0250(6) Uani d 1
H H2 0.383(4) 0.277(2) 0.3247(12) 0.019(8) Uiso d 1
C C3 0.5130(4) 0.4103(2) 0.32866(11) 0.0245(6) Uani d 1
H H3 0.486(4) 0.481(2) 0.3363(12) 0.021(8) Uiso d 1
C C4 0.5913(3) 0.3976(2) 0.27431(11) 0.0234(6) Uani d 1
H H4A 0.621(4) 0.326(3) 0.2696(13) 0.027(6) Uiso d 1
H H4B 0.701(4) 0.436(2) 0.2730(12) 0.027(6) Uiso d 1
C C5 0.4738(3) 0.4269(2) 0.22846(11) 0.0211(6) Uani d 1
C C6 0.3031(3) 0.3733(2) 0.23637(11) 0.0237(6) Uani d 1
H H6 0.331(4) 0.299(2) 0.2338(11) 0.015(7) Uiso d 1
C C7 0.5516(3) 0.3947(2) 0.17323(10) 0.0194(5) Uani d 1
H H7 0.598(4) 0.459(2) 0.1579(11) 0.015(7) Uiso d 1
C C8 0.7041(4) 0.3244(2) 0.17471(12) 0.0258(6) Uani d 1
H H8A 0.797(4) 0.353(2) 0.1952(13) 0.030(6) Uiso d 1
H H8B 0.678(4) 0.261(3) 0.1930(13) 0.030(6) Uiso d 1
C C9 0.7706(4) 0.3079(2) 0.11968(12) 0.0270(6) Uani d 1
H H9 0.883(4) 0.280(2) 0.1177(13) 0.030(9) Uiso d 1
C C10 0.6879(4) 0.3311(2) 0.07569(11) 0.0234(6) Uani d 1
C C11 0.5097(3) 0.3730(2) 0.07633(10) 0.0194(5) Uani d 1
H H11 0.450(4) 0.335(2) 0.0491(12) 0.020(8) Uiso d 1
C C12 0.4250(3) 0.3558(2) 0.13094(10) 0.0199(5) Uani d 1
C C13 0.2593(3) 0.4127(2) 0.13744(11) 0.0245(6) Uani d 1
H H13A 0.182(4) 0.391(2) 0.1089(12) 0.023(6) Uiso d 1
H H13B 0.281(4) 0.486(2) 0.1316(12) 0.023(6) Uiso d 1
C C14 0.1764(4) 0.3940(3) 0.19145(12) 0.0313(7) Uani d 1
H H14A 0.099(5) 0.337(3) 0.1884(15) 0.042(7) Uiso d 1
H H14B 0.101(5) 0.452(3) 0.2025(15) 0.042(7) Uiso d 1
C C15 0.1417(5) 0.4816(3) 0.30652(15) 0.0449(10) Uani d 1
H H15A 0.230(6) 0.531(3) 0.3128(18) 0.069(8) Uiso d 1
H H15B 0.087(6) 0.475(3) 0.3390(19) 0.069(8) Uiso d 1
H H15C 0.064(6) 0.505(3) 0.2776(19) 0.069(8) Uiso d 1
C C16 0.0749(4) 0.3022(3) 0.29376(14) 0.0408(9) Uani d 1
H H16A -0.028(5) 0.324(3) 0.2697(14) 0.044(6) Uiso d 1
H H16B 0.034(5) 0.296(3) 0.3297(16) 0.044(6) Uiso d 1
H H16C 0.123(5) 0.238(3) 0.2831(15) 0.044(6) Uiso d 1
C C17 0.4580(5) 0.5423(2) 0.22788(14) 0.0324(7) Uani d 1
H H17A 0.571(5) 0.570(3) 0.2210(15) 0.046(6) Uiso d 1
H H17B 0.426(5) 0.571(3) 0.2631(16) 0.046(6) Uiso d 1
H H17C 0.375(5) 0.565(3) 0.2013(15) 0.046(6) Uiso d 1
C C18 0.7657(4) 0.3147(3) 0.02232(14) 0.0322(7) Uani d 1
H H18A 0.694(5) 0.274(3) -0.0009(15) 0.046(6) Uiso d 1
H H18B 0.871(5) 0.278(3) 0.0249(15) 0.046(6) Uiso d 1
H H18C 0.784(5) 0.377(3) 0.0029(14) 0.046(6) Uiso d 1
C C19 0.3867(4) 0.2422(2) 0.13407(13) 0.0276(6) Uani d 1
H H19A 0.302(5) 0.224(3) 0.1063(15) 0.047(6) Uiso d 1
H H19B 0.335(5) 0.220(3) 0.1681(16) 0.047(6) Uiso d 1
H H19C 0.482(5) 0.203(3) 0.1262(15) 0.047(6) Uiso d 1
C C20 0.5108(3) 0.4819(2) 0.05625(11) 0.0192(5) Uani d 1
H H20A 0.522(4) 0.529(2) 0.0871(12) 0.021(5) Uiso d 1
H H20B 0.611(4) 0.495(2) 0.0340(12) 0.021(5) Uiso d 1
C C21 0.3581(3) 0.5118(2) 0.02327(10) 0.0192(5) Uani d 1
H H21 0.256(4) 0.503(2) 0.0441(12) 0.023 Uiso d 1
C C22 0.3638(3) 0.6232(2) 0.00644(10) 0.0199(5) Uani d 1
H H22 0.257(4) 0.642(2) -0.0047(11) 0.021(8) Uiso d 1
C C23 0.4186(3) 0.6903(2) 0.05199(11) 0.0217(6) Uani d 1
O O24 0.5567(2) 0.73372(15) 0.04793(8) 0.0266(5) Uani d 1
O O25 0.3182(3) 0.69380(16) 0.09077(8) 0.0277(5) Uani d 1
N N26 0.4811(3) 0.6366(2) -0.03900(9) 0.0228(5) Uani d 1
H H26A 0.441(4) 0.599(3) -0.0668(15) 0.035(9) Uiso d 1
H H26B 0.476(5) 0.703(3) -0.0493(15) 0.048(11) Uiso d 1
H H26C 0.583(5) 0.622(3) -0.0309(14) 0.033(9) Uiso d 1
O O27 0.3531(3) 0.44976(14) -0.02207(8) 0.0264(5) Uani d 1
C C28 0.1883(5) 0.4378(3) -0.04375(15) 0.0372(8) Uani d 1
H H28A 0.146(5) 0.499(3) -0.0587(15) 0.043(6) Uiso d 1
H H28B 0.114(5) 0.412(3) -0.0142(15) 0.043(6) Uiso d 1
H H28C 0.201(5) 0.386(3) -0.0738(15) 0.043(6) Uiso d 1
O O29 0.6326(3) 0.38410(18) 0.36899(8) 0.0292(5) Uani d 1
H H29 0.644(5) 0.322(3) 0.3725(17) 0.056(13) Uiso d 1
O O30 0.2805(3) 0.35337(18) 0.38417(8) 0.0316(5) Uani d 1
H H30 0.342(5) 0.319(3) 0.4043(16) 0.050(12) Uiso d 1

loop_
_atom_site_aniso_label
_atom_site_aniso_U_11
_atom_site_aniso_U_22
_atom_site_aniso_U_33
_atom_site_aniso_U_12
_atom_site_aniso_U_13
_atom_site_aniso_U_23
O1L 0.0246(11) 0.0397(12) 0.0319(12) -0.0017(10) -0.0002(9) 0.0074(10)
C2L 0.0330(17) 0.040(2) 0.040(2) -0.0047(15) 0.0026(15) 0.0076(16)
O1W 0.0296(11) 0.0384(13) 0.0267(12) -0.0017(10) 0.0056(10) 0.0071(10)
C1 0.0246(14) 0.0452(18) 0.0187(14) 0.0086(13) 0.0035(11) 0.0082(13)
C2 0.0249(14) 0.0324(15) 0.0178(14) 0.0049(13) 0.0031(11) 0.0029(12)
C3 0.0286(14) 0.0285(15) 0.0163(13) 0.0032(12) -0.0034(11) 0.0003(11)
C4 0.0210(13) 0.0315(16) 0.0176(14) -0.0011(12) -0.0018(11) 0.0027(12)
C5 0.0213(13) 0.0258(13) 0.0163(13) 0.0027(11) 0.0028(10) 0.0031(11)
C6 0.0187(12) 0.0346(16) 0.0177(14) 0.0045(12) 0.0006(10) 0.0045(12)
C7 0.0182(12) 0.0241(13) 0.0158(13) -0.0006(11) 0.0003(10) 0.0022(11)
C8 0.0209(13) 0.0367(17) 0.0198(14) 0.0056(13) -0.0019(11) 0.0030(12)
C9 0.0216(14) 0.0329(15) 0.0265(16) 0.0068(12) 0.0043(11) -0.0007(13)
C10 0.0263(13) 0.0197(13) 0.0240(14) -0.0014(11) 0.0062(12) 0.0008(11)
C11 0.0216(12) 0.0219(13) 0.0146(12) -0.0006(11) -0.0012(10) 0.0009(10)
C12 0.0185(12) 0.0249(13) 0.0163(13) -0.0004(11) 0.0017(10) 0.0028(11)
C13 0.0185(13) 0.0378(17) 0.0173(14) 0.0009(12) -0.0006(10) 0.0048(12)
C14 0.0189(14) 0.054(2) 0.0208(15) 0.0051(15) 0.0014(11) 0.0109(14)
C15 0.044(2) 0.063(2) 0.0276(18) 0.031(2) 0.0105(16) 0.0109(18)
C16 0.0227(15) 0.074(3) 0.0263(17) -0.0019(17) 0.0036(13) 0.0157(18)
C17 0.0434(19) 0.0291(16) 0.0247(16) 0.0068(14) 0.0003(14) 0.0009(13)
C18 0.0359(17) 0.0325(17) 0.0283(17) 0.0065(14) 0.0105(14) 0.0021(14)
C19 0.0317(16) 0.0282(15) 0.0229(15) -0.0065(13) -0.0009(13) 0.0031(12)
C20 0.0182(12) 0.0218(12) 0.0175(13) -0.0017(10) -0.0026(10) 0.0015(11)
C21 0.0205(12) 0.0224(13) 0.0148(12) -0.0017(11) -0.0001(10) -0.0005(11)
C22 0.0183(12) 0.0236(13) 0.0178(13) 0.0020(11) -0.0010(10) 0.0025(11)
C23 0.0242(13) 0.0207(13) 0.0203(14) 0.0015(11) -0.0048(11) 0.0016(11)
O24 0.0257(10) 0.0301(10) 0.0240(11) -0.0067(9) 0.0000(8) -0.0047(8)
O25 0.0282(10) 0.0318(11) 0.0232(11) -0.0027(9) 0.0044(9) -0.0040(8)
N26 0.0232(12) 0.0285(13) 0.0167(12) -0.0027(11) -0.0029(9) 0.0016(10)
O27 0.0302(10) 0.0275(10) 0.0214(10) 0.0017(9) -0.0068(9) -0.0045(8)
C28 0.0405(18) 0.0313(17) 0.040(2) -0.0045(15) -0.0196(16) -0.0011(15)
O29 0.0352(12) 0.0338(12) 0.0187(10) -0.0026(10) -0.0071(9) 0.0021(9)
O30 0.0310(11) 0.0463(13) 0.0174(10) 0.0134(10) 0.0049(9) 0.0091(10)

loop_
_atom_type_symbol
_atom_type_description
_atom_type_scat_dispersion_real
_atom_type_scat_dispersion_imag
_atom_type_scat_source
C C 0.0033 0.0016 'International Tables Vol C Tables 4.2.6.8 and 6.1.1.4'
H H 0.0000 0.0000 'International Tables Vol C Tables 4.2.6.8 and 6.1.1.4'
N N 0.0061 0.0033 'International Tables Vol C Tables 4.2.6.8 and 6.1.1.4'
O O 0.0106 0.0060 'International Tables Vol C Tables 4.2.6.8 and 6.1.1.4'

loop_
_geom_angle_atom_site_label_1
_geom_angle_atom_site_label_2
_geom_angle_atom_site_label_3
_geom_angle
C2L O1L H1L 108(3)
O1L C2L H2L 109(2)
O1L C2L H3L 112(2)
H2L C2L H3L 111(3)
O1L C2L H4L 111(2)
H2L C2L H4L 107(3)
H3L C2L H4L 108(3)
H1W O1W H2W 108(4)
C16 C1 C2 108.0(3)
C16 C1 C15 107.3(3)
C2 C1 C15 110.0(3)
C16 C1 C6 108.3(3)
C2 C1 C6 107.6(2)
C15 C1 C6 115.4(3)
O30 C2 C3 111.9(2)
O30 C2 C1 109.6(2)
C3 C2 C1 112.6(2)
O30 C2 H2 109.1(17)
C3 C2 H2 107.2(17)
C1 C2 H2 106.2(17)
O29 C3 C4 110.5(2)
O29 C3 C2 111.6(2)
C4 C3 C2 110.2(2)
O29 C3 H3 103.7(18)
C4 C3 H3 111.9(17)
C2 C3 H3 108.8(18)
C3 C4 C5 114.3(2)
C3 C4 H4A 108.3(19)
C5 C4 H4A 107.3(19)
C3 C4 H4B 108.9(18)
C5 C4 H4B 111.6(18)
H4A C4 H4B 106(3)
C4 C5 C6 108.2(2)
C4 C5 C17 108.0(3)
C6 C5 C17 113.2(2)
C4 C5 C7 111.3(2)
C6 C5 C7 109.1(2)
C17 C5 C7 107.0(2)
C5 C6 C14 112.9(2)
C5 C6 C1 118.1(2)
C14 C6 C1 112.2(2)
C5 C6 H6 104.9(16)
C14 C6 H6 105.4(16)
C1 C6 H6 101.4(16)
C8 C7 C12 108.6(2)
C8 C7 C5 116.7(2)
C12 C7 C5 116.6(2)
C8 C7 H7 104.4(16)
C12 C7 H7 104.5(16)
C5 C7 H7 104.3(16)
C9 C8 C7 110.0(2)
C9 C8 H8A 106.7(19)
C7 C8 H8A 111.4(19)
C9 C8 H8B 112.6(19)
C7 C8 H8B 111.8(19)
H8A C8 H8B 104(3)
C10 C9 C8 124.8(3)
C10 C9 H9 120(2)
C8 C9 H9 115(2)
C9 C10 C18 121.4(3)
C9 C10 C11 122.3(3)
C18 C10 C11 116.4(3)
C10 C11 C20 109.9(2)
C10 C11 C12 110.8(2)
C20 C11 C12 115.9(2)
C10 C11 H11 104.1(17)
C20 C11 H11 105.4(17)
C12 C11 H11 110.0(17)
C13 C12 C19 108.4(2)
C13 C12 C11 113.1(2)
C19 C12 C11 106.0(2)
C13 C12 C7 108.1(2)
C19 C12 C7 114.7(2)
C11 C12 C7 106.6(2)
C12 C13 C14 112.4(2)
C12 C13 H13A 107.9(17)
C14 C13 H13A 109.8(17)
C12 C13 H13B 109.1(18)
C14 C13 H13B 111.1(18)
H13A C13 H13B 106(2)
C13 C14 C6 114.2(2)
C13 C14 H14A 109(2)
C6 C14 H14A 109(2)
C13 C14 H14B 112(2)
C6 C14 H14B 108(2)
H14A C14 H14B 105(3)
C1 C15 H15A 111(3)
C1 C15 H15B 108(3)
H15A C15 H15B 105(4)
C1 C15 H15C 109(3)
H15A C15 H15C 111(4)
H15B C15 H15C 113(4)
C1 C16 H16A 112(2)
C1 C16 H16B 109(2)
H16A C16 H16B 108(3)
C1 C16 H16C 107(2)
H16A C16 H16C 113(3)
H16B C16 H16C 109(3)
C5 C17 H17A 108(2)
C5 C17 H17B 113(2)
H17A C17 H17B 104(3)
C5 C17 H17C 111(2)
H17A C17 H17C 112(3)
H17B C17 H17C 109(3)
C10 C18 H18A 113(2)
C10 C18 H18B 111(2)
H18A C18 H18B 105(3)
C10 C18 H18C 113(2)
H18A C18 H18C 105(3)
H18B C18 H18C 109(3)
C12 C19 H19A 109(2)
C12 C19 H19B 114(2)
H19A C19 H19B 105(3)
C12 C19 H19C 112(2)
H19A C19 H19C 105(3)
H19B C19 H19C 110(3)
C21 C20 C11 115.1(2)
C21 C20 H20A 109.4(17)
C11 C20 H20A 109.4(17)
C21 C20 H20B 106.2(17)
C11 C20 H20B 110.8(17)
H20A C20 H20B 105(2)
O27 C21 C20 108.3(2)
O27 C21 C22 109.8(2)
C20 C21 C22 112.3(2)
O27 C21 H21 110.3(18)
C20 C21 H21 109.2(18)
C22 C21 H21 106.9(18)
N26 C22 C23 109.8(2)
N26 C22 C21 110.3(2)
C23 C22 C21 111.4(2)
N26 C22 H22 107.5(18)
C23 C22 H22 109.3(19)
C21 C22 H22 108.5(19)
O24 C23 O25 126.8(3)
O24 C23 C22 117.5(3)
O25 C23 C22 115.6(2)
C22 N26 H26A 108(2)
C22 N26 H26B 108(3)
H26A N26 H26B 106(3)
C22 N26 H26C 112(2)
H26A N26 H26C 113(3)
H26B N26 H26C 109(3)
C21 O27 C28 113.8(2)
O27 C28 H28A 112(2)
O27 C28 H28B 106(2)
H28A C28 H28B 112(3)
O27 C28 H28C 106(2)
H28A C28 H28C 108(3)
H28B C28 H28C 112(3)
C3 O29 H29 113(3)
C2 O30 H30 108(3)

loop_
_geom_bond_atom_site_label_1
_geom_bond_atom_site_label_2
_geom_bond_distance
O1L C2L 1.420(4)
O1L H1L 0.86(4)
C2L H2L 1.00(4)
C2L H3L 1.02(4)
C2L H4L 1.02(5)
O1W H1W 0.87(4)
O1W H2W 0.83(4)
C1 C16 1.531(5)
C1 C2 1.539(4)
C1 C15 1.544(5)
C1 C6 1.561(4)
C2 O30 1.419(3)
C2 C3 1.522(4)
C2 H2 1.01(3)
C3 O29 1.436(3)
C3 C4 1.521(4)
C3 H3 0.99(3)
C4 C5 1.539(4)
C4 H4A 0.99(3)
C4 H4B 1.00(3)
C5 C6 1.542(4)
C5 C17 1.549(4)
C5 C7 1.590(4)
C6 C14 1.542(4)
C6 H6 1.02(3)
C7 C8 1.529(4)
C7 C12 1.557(4)
C7 H7 1.02(3)
C8 C9 1.508(4)
C8 H8A 0.98(3)
C8 H8B 0.98(3)
C9 C10 1.330(4)
C9 H9 0.96(3)
C10 C18 1.503(4)
C10 C11 1.517(4)
C11 C20 1.543(4)
C11 C12 1.556(4)
C11 H11 0.98(3)
C12 C13 1.524(4)
C12 C19 1.550(4)
C13 C14 1.539(4)
C13 H13A 0.99(3)
C13 H13B 1.01(3)
C14 H14A 0.99(4)
C14 H14B 1.02(4)
C15 H15A 0.97(5)
C15 H15B 0.94(5)
C15 H15C 1.00(5)
C16 H16A 1.06(4)
C16 H16B 0.97(4)
C16 H16C 0.98(4)
C17 H17A 0.99(4)
C17 H17B 1.00(4)
C17 H17C 0.99(4)
C18 H18A 0.98(4)
C18 H18B 0.97(4)
C18 H18C 0.98(4)
C19 H19A 1.00(4)
C19 H19B 1.00(4)
C19 H19C 0.94(4)
C20 C21 1.523(4)
C20 H20A 1.01(3)
C20 H20B 0.99(3)
C21 O27 1.419(3)
C21 C22 1.550(4)
C21 H21 0.97(3)
C22 N26 1.490(4)
C22 C23 1.525(4)
C22 H22 0.93(3)
C23 O24 1.242(3)
C23 O25 1.265(3)
N26 H26A 0.92(4)
N26 H26B 0.92(4)
N26 H26C 0.86(4)
O27 C28 1.424(4)
C28 H28A 0.96(4)
C28 H28B 1.01(4)
C28 H28C 1.04(4)
O29 H29 0.84(4)
O30 H30 0.84(4)

loop_
_geom_hbond_atom_site_label_D
_geom_hbond_atom_site_label_H
_geom_hbond_atom_site_label_A
_geom_hbond_site_symmetry_A
_geom_hbond_distance_DH
_geom_hbond_distance_HA
_geom_hbond_distance_DA
_geom_hbond_angle_DHA
O1L H1L O25 . 0.86(4) 1.81(4) 2.662(3) 171(4)
O1W H1W O29 2_664 0.87(4) 1.92(4) 2.767(3) 162(4)
O1W H2W O1L 1_655 0.83(4) 2.15(4) 2.948(3) 162(4)
C20 H20B O1W . 0.99(3) 2.47(3) 3.423(3) 162(2)
C22 H22 O24 3_465 0.93(3) 2.54(3) 3.385(3) 151(3)
N26 H26A O30 2_564 0.92(4) 2.24(4) 2.846(3) 123(3)
N26 H26B O1L 3_565 0.92(4) 1.95(4) 2.869(3) 172(4)
N26 H26C O1W . 0.86(4) 1.95(4) 2.798(3) 169(3)
C28 H28A O30 2_564 0.96(4) 2.51(4) 3.346(4) 144(3)
O29 H29 O25 4_645 0.84(4) 1.97(4) 2.769(3) 157(4)
O30 H30 O24 4_645 0.84(4) 1.85(4) 2.680(3) 171(4)

loop_
_geom_torsion_atom_site_label_1
_geom_torsion_atom_site_label_2
_geom_torsion_atom_site_label_3
_geom_torsion_atom_site_label_4
_geom_torsion
C16 C1 C2 O30 -63.7(3)
C15 C1 C2 O30 53.2(3)
C6 C1 C2 O30 179.6(3)
C16 C1 C2 C3 171.1(3)
C15 C1 C2 C3 -72.1(3)
C6 C1 C2 C3 54.4(3)
O30 C2 C3 O29 53.1(3)
C1 C2 C3 O29 177.1(2)
O30 C2 C3 C4 176.3(2)
C1 C2 C3 C4 -59.7(3)
O29 C3 C4 C5 -178.3(2)
C2 C3 C4 C5 57.8(3)
C3 C4 C5 C6 -50.5(3)
C3 C4 C5 C17 72.4(3)
C3 C4 C5 C7 -170.4(2)
C4 C5 C6 C14 -177.9(2)
C17 C5 C6 C14 62.4(3)
C7 C5 C6 C14 -56.6(3)
C4 C5 C6 C1 48.4(3)
C17 C5 C6 C1 -71.3(3)
C7 C5 C6 C1 169.7(2)
C16 C1 C6 C5 -167.2(3)
C2 C1 C6 C5 -50.7(3)
C15 C1 C6 C5 72.5(4)
C16 C1 C6 C14 58.8(3)
C2 C1 C6 C14 175.3(3)
C15 C1 C6 C14 -61.5(4)
C4 C5 C7 C8 11.8(3)
C6 C5 C7 C8 -107.5(3)
C17 C5 C7 C8 129.6(3)
C4 C5 C7 C12 142.5(2)
C6 C5 C7 C12 23.2(3)
C17 C5 C7 C12 -99.6(3)
C12 C7 C8 C9 50.1(3)
C5 C7 C8 C9 -175.5(2)
C7 C8 C9 C10 -14.5(4)
C8 C9 C10 C18 178.3(3)
C8 C9 C10 C11 -3.1(5)
C9 C10 C11 C20 113.1(3)
C18 C10 C11 C20 -68.2(3)
C9 C10 C11 C12 -16.2(4)
C18 C10 C11 C12 162.5(2)
C10 C11 C12 C13 169.4(2)
C20 C11 C12 C13 43.3(3)
C10 C11 C12 C19 -72.0(3)
C20 C11 C12 C19 161.9(2)
C10 C11 C12 C7 50.6(3)
C20 C11 C12 C7 -75.5(3)
C8 C7 C12 C13 168.6(2)
C5 C7 C12 C13 34.1(3)
C8 C7 C12 C19 47.4(3)
C5 C7 C12 C19 -87.0(3)
C8 C7 C12 C11 -69.5(3)
C5 C7 C12 C11 156.1(2)
C19 C12 C13 C14 62.3(3)
C11 C12 C13 C14 179.5(3)
C7 C12 C13 C14 -62.7(3)
C12 C13 C14 C6 30.8(4)
C5 C6 C14 C13 30.5(4)
C1 C6 C14 C13 167.0(3)
C10 C11 C20 C21 143.4(2)
C12 C11 C20 C21 -90.1(3)
C11 C20 C21 O27 -60.9(3)
C11 C20 C21 C22 177.6(2)
O27 C21 C22 N26 -41.8(3)
C20 C21 C22 N26 78.8(3)
O27 C21 C22 C23 -164.0(2)
C20 C21 C22 C23 -43.4(3)
N26 C22 C23 O24 -8.9(3)
C21 C22 C23 O24 113.6(3)
N26 C22 C23 O25 172.5(2)
C21 C22 C23 O25 -65.0(3)
C20 C21 O27 C28 154.3(2)
C22 C21 O27 C28 -82.7(3)

_cod_database_fobs_code 1549869
